data_4106032
loop_
_publ_author_name
'Giovanni Occhipinti'
'Christian Meermann'
'H. Martin Dietrich'
'Rannveig Litlab\/o'
'Florian Auras'
'Karl Wilhelm T\"ornroos'
'C\"acilia Maichle-M\"ossmer'
'Vidar R. Jensen'
'Reiner Anwander'

_publ_contact_author_address
;
Department of Chemistry,
University of Bergen,
All\'egaten 41,
N-5007 Bergen,
Norway
;
_publ_contact_author_name
;
Prof. Karl Wilhelm T\"ornroos
;
_publ_section_title
;
 Synthesis and Stability of Homoleptic Metal(III) Tetramethylaluminates
;
_journal_name_full 'Journal of the American Chemical Society'
_journal_page_first 6323
_journal_page_last 6337
_journal_paper_doi 10.1021/ja2001049
_journal_volume 133
_journal_year 2011
_chemical_formula_moiety 'C12 H36 Al3 Tm'
_chemical_formula_sum 'C12 H36 Al3 Tm'
_chemical_formula_weight 430.28
_chemical_name_systematic
; 
 ? 
;
_space_group_IT_number 15
_symmetry_cell_setting monoclinic
_symmetry_space_group_name_Hall '-C 2yc'
_symmetry_space_group_name_H-M 'C 1 2/c 1'
_atom_sites_solution_hydrogens geom
_atom_sites_solution_primary direct
_atom_sites_solution_secondary difmap
_audit_creation_method SHELXL-97
_cell_angle_alpha 90.00
_cell_angle_beta 102.124(2)
_cell_angle_gamma 90.00
_cell_formula_units_Z 4
_cell_length_a 10.8897(13)
_cell_length_b 15.7289(19)
_cell_length_c 12.505(2)
_cell_measurement_reflns_used 17373
_cell_measurement_temperature 123(2)
_cell_measurement_theta_max 31.17
_cell_measurement_theta_min 2.38
_cell_volume 2094.1(5)
_computing_cell_refinement
;
Bruker (2004). SAINT, version 6.45a, Bruker AXS Inc., Madison, 
Wisconsin, USA.
;
_computing_data_collection
;
Bruker (1999). SMART, version 5.054, Bruker AXS Inc., Madison, 
Wisconsin, USA.
;
_computing_data_reduction
;
Bruker (2004). SAINT, version 6.45a, Bruker AXS Inc., Madison, 
Wisconsin, USA.
;
_computing_molecular_graphics
;
Brandenburg, K. (2005). DIAMOND. Version 3.1. Crystal Impact GbR, Bonn, 
Germany.; Farrugia, L. J. (1997). ORTEP-3. J. Appl. Cryst. 30, 565.
;
_computing_publication_material
;
Bruker AXS (2003). SHELXTL. Version 6.14. Bruker AXS Inc., Madison, 
Wisconsin, USA.
;
_computing_structure_refinement
;
Sheldrick, G. M. (2008). Acta Cryst. A64, 112--122.
;
_computing_structure_solution
;     
Sheldrick, G. M. (2008). Acta Cryst. A64, 112--122.
;
_diffrn_ambient_temperature 123(2)
_diffrn_detector_area_resol_mean '48 \um'
_diffrn_measured_fraction_theta_full 0.997
_diffrn_measured_fraction_theta_max 0.997
_diffrn_measurement_device_type 'Bruker-AXS SMART 2K CCD'
_diffrn_measurement_method 'omega scans'
_diffrn_radiation_monochromator graphite
_diffrn_radiation_source 'normal-focus sealed tube'
_diffrn_radiation_type MoK\a
_diffrn_radiation_wavelength 0.71073
_diffrn_reflns_av_R_equivalents 0.0188
_diffrn_reflns_av_sigmaI/netI 0.0124
_diffrn_reflns_limit_h_max 15
_diffrn_reflns_limit_h_min -15
_diffrn_reflns_limit_k_max 22
_diffrn_reflns_limit_k_min -22
_diffrn_reflns_limit_l_max 18
_diffrn_reflns_limit_l_min -18
_diffrn_reflns_number 18374
_diffrn_reflns_theta_full 31.18
_diffrn_reflns_theta_max 31.18
_diffrn_reflns_theta_min 2.31
_exptl_absorpt_coefficient_mu 4.345
_exptl_absorpt_correction_T_max 0.6705
_exptl_absorpt_correction_T_min 0.3556
_exptl_absorpt_correction_type numerical
_exptl_absorpt_process_details
;
Bruker AXS (2003). SHELXTL. Version 6.14. Bruker AXS Inc., Madison, 
Wisconsin, USA.
;
_exptl_crystal_colour 'pale green'
_exptl_crystal_density_diffrn 1.365
_exptl_crystal_description 'irregular prism'
_exptl_crystal_F_000 864
_exptl_crystal_size_max 0.30
_exptl_crystal_size_mid 0.25
_exptl_crystal_size_min 0.10
_refine_diff_density_max 0.598
_refine_diff_density_min -0.887
_refine_diff_density_rms 0.060
_refine_ls_extinction_method none
_refine_ls_goodness_of_fit_ref 1.116
_refine_ls_hydrogen_treatment mixed
_refine_ls_matrix_type full
_refine_ls_number_parameters 104
_refine_ls_number_reflns 3386
_refine_ls_number_restraints 18
_refine_ls_restrained_S_all 1.119
_refine_ls_R_factor_all 0.0111
_refine_ls_R_factor_gt 0.0108
_refine_ls_shift/su_max 0.003
_refine_ls_shift/su_mean 0.000
_refine_ls_structure_factor_coef Fsqd
_refine_ls_weighting_details 'calc w=1/[\s^2^(Fo^2^)+(0.0140P)^2^+0.6723P] where P=(Fo^2^+2Fc^2^)/3'
_refine_ls_weighting_scheme calc
_refine_ls_wR_factor_gt 0.0273
_refine_ls_wR_factor_ref 0.0275
_reflns_number_gt 3339
_reflns_number_total 3386
_reflns_threshold_expression >2sigma(I)
_cod_data_source_file ja2001049_si_006.cif
_cod_data_source_block Compound4b
_cod_original_sg_symbol_H-M 'C 2/c'
_cod_database_code 4106032

loop_
_symmetry_equiv_pos_as_xyz
'x, y, z'
'-x, y, -z+1/2'
'x+1/2, y+1/2, z'
'-x+1/2, y+1/2, -z+1/2'
'-x, -y, -z'
'x, -y, z-1/2'
'-x+1/2, -y+1/2, -z'
'x+1/2, -y+1/2, z-1/2'

loop_
_atom_site_label
_atom_site_type_symbol
_atom_site_fract_x
_atom_site_fract_y
_atom_site_fract_z
_atom_site_U_iso_or_equiv
_atom_site_adp_type
_atom_site_occupancy
_atom_site_symmetry_multiplicity
_atom_site_calc_flag
_atom_site_refinement_flags
Tm1 Tm 0.0000 0.270147(4) 0.2500 0.01469(2) Uani 1 2 d S
Al1 Al 0.04277(3) 0.17559(3) 0.04888(3) 0.02499(7) Uani 1 1 d .
Al2 Al 0.0000 0.46272(3) 0.2500 0.02952(11) Uani 1 2 d S
C1 C 0.16168(13) 0.26746(9) 0.13595(11) 0.0279(3) Uani 1 1 d D
H1A H 0.2115(19) 0.2628(11) 0.0782(13) 0.042 Uiso 1 1 d D
H1B H 0.1426(16) 0.3296(9) 0.1344(14) 0.042 Uiso 1 1 d D
H1C H 0.2218(18) 0.2563(11) 0.2054(12) 0.042 Uiso 1 1 d D
C2 C -0.10977(12) 0.15901(8) 0.12312(10) 0.0252(2) Uani 1 1 d D
H2A H -0.1379(16) 0.1145(10) 0.0673(11) 0.038 Uiso 1 1 d D
H2B H -0.1078(16) 0.1311(10) 0.1943(10) 0.038 Uiso 1 1 d D
H2C H -0.1801(15) 0.2000(10) 0.1113(14) 0.038 Uiso 1 1 d D
C3 C 0.14455(17) 0.07129(12) 0.06229(14) 0.0507(4) Uani 1 1 d .
H3A H 0.1147 0.0349 -0.0015 0.076 Uiso 1 1 calc R
H3B H 0.1369 0.0408 0.1289 0.076 Uiso 1 1 calc R
H3C H 0.2327 0.0862 0.0661 0.076 Uiso 1 1 calc R
C4 C -0.02765(15) 0.21994(11) -0.09813(11) 0.0367(3) Uani 1 1 d .
H4A H -0.0738 0.1746 -0.1433 0.055 Uiso 1 1 calc R
H4B H 0.0406 0.2402 -0.1316 0.055 Uiso 1 1 calc R
H4C H -0.0849 0.2671 -0.0928 0.055 Uiso 1 1 calc R
C5 C 0.11910(12) 0.38483(8) 0.36199(10) 0.0247(2) Uani 1 1 d D
H5A H 0.1927(14) 0.3519(10) 0.3480(13) 0.037 Uiso 1 1 d D
H5B H 0.1540(15) 0.4382(8) 0.3958(13) 0.037 Uiso 1 1 d D
H5C H 0.0948(15) 0.3544(10) 0.4243(12) 0.037 Uiso 1 1 d D
C6 C -0.1008(2) 0.52547(12) 0.33633(15) 0.0570(5) Uani 1 1 d .
H6A H -0.1443 0.5724 0.2926 0.086 Uiso 1 1 calc R
H6B H -0.0457 0.5482 0.4023 0.086 Uiso 1 1 calc R
H6C H -0.1627 0.4871 0.3572 0.086 Uiso 1 1 calc R

loop_
_atom_site_aniso_label
_atom_site_aniso_U_11
_atom_site_aniso_U_22
_atom_site_aniso_U_33
_atom_site_aniso_U_23
_atom_site_aniso_U_13
_atom_site_aniso_U_12
Tm1 0.01493(3) 0.01648(3) 0.01345(3) 0.000 0.00481(2) 0.000
Al1 0.02443(17) 0.03239(18) 0.01740(14) -0.00582(13) 0.00265(12) 0.00867(14)
Al2 0.0430(3) 0.0181(2) 0.0246(2) 0.000 0.0005(2) 0.000
C1 0.0201(5) 0.0437(8) 0.0219(5) -0.0033(5) 0.0092(4) -0.0013(5)
C2 0.0280(6) 0.0242(5) 0.0225(5) -0.0033(4) 0.0033(4) -0.0054(4)
C3 0.0529(9) 0.0488(9) 0.0453(8) -0.0154(7) -0.0011(7) 0.0272(8)
C4 0.0282(7) 0.0620(10) 0.0197(5) 0.0014(5) 0.0046(5) 0.0036(6)
C5 0.0275(5) 0.0231(5) 0.0222(5) -0.0021(4) 0.0019(4) -0.0048(4)
C6 0.0785(13) 0.0445(9) 0.0426(8) -0.0137(7) 0.0002(8) 0.0303(9)

loop_
_atom_type_symbol
_atom_type_description
_atom_type_scat_dispersion_real
_atom_type_scat_dispersion_imag
_atom_type_scat_source
C C 0.0033 0.0016 'International Tables Vol C Tables 4.2.6.8 and 6.1.1.4'
H H 0.0000 0.0000 'International Tables Vol C Tables 4.2.6.8 and 6.1.1.4'
Al Al 0.0645 0.0514 'International Tables Vol C Tables 4.2.6.8 and 6.1.1.4'
Tm Tm -0.3139 5.2483 'International Tables Vol C Tables 4.2.6.8 and 6.1.1.4'

loop_
_geom_angle_atom_site_label_1
_geom_angle_atom_site_label_2
_geom_angle_atom_site_label_3
_geom_angle
_geom_angle_site_symmetry_1
_geom_angle_site_symmetry_3
C5 Tm1 C5 86.51(6) 2 .
C5 Tm1 C1 89.25(4) 2 2
C5 Tm1 C1 92.17(4) . 2
C5 Tm1 C1 92.17(4) 2 .
C5 Tm1 C1 89.25(4) . .
C1 Tm1 C1 178.05(6) 2 .
C5 Tm1 C2 91.53(5) 2 .
C5 Tm1 C2 174.55(4) . .
C1 Tm1 C2 92.89(5) 2 .
C1 Tm1 C2 85.74(4) . .
C5 Tm1 C2 174.55(4) 2 2
C5 Tm1 C2 91.53(5) . 2
C1 Tm1 C2 85.74(4) 2 2
C1 Tm1 C2 92.89(5) . 2
C2 Tm1 C2 90.87(6) . 2
C5 Tm1 Al2 43.26(3) 2 .
C5 Tm1 Al2 43.25(3) . .
C1 Tm1 Al2 90.97(3) 2 .
C1 Tm1 Al2 90.97(3) . .
C2 Tm1 Al2 134.57(3) . .
C2 Tm1 Al2 134.57(3) 2 .
C5 Tm1 Al1 92.38(3) 2 .
C5 Tm1 Al1 132.14(3) . .
C1 Tm1 Al1 135.69(3) 2 .
C1 Tm1 Al1 42.93(3) . .
C2 Tm1 Al1 42.81(3) . .
C2 Tm1 Al1 92.71(3) 2 .
Al2 Tm1 Al1 119.282(9) . .
C5 Tm1 Al1 132.14(3) 2 2
C5 Tm1 Al1 92.38(3) . 2
C1 Tm1 Al1 42.93(3) 2 2
C1 Tm1 Al1 135.69(3) . 2
C2 Tm1 Al1 92.71(3) . 2
C2 Tm1 Al1 42.81(3) 2 2
Al2 Tm1 Al1 119.282(9) . 2
Al1 Tm1 Al1 121.436(18) . 2
C5 Tm1 H1B 73.6(3) 2 .
C5 Tm1 H1B 75.0(4) . .
C1 Tm1 H1B 158.9(3) 2 .
C1 Tm1 H1B 23.0(3) . .
C2 Tm1 H1B 99.6(4) . .
C2 Tm1 H1B 110.8(3) 2 .
Al2 Tm1 H1B 68.2(3) . .
Al1 Tm1 H1B 59.1(3) . .
Al1 Tm1 H1B 151.4(4) 2 .
C5 Tm1 H2B 108.6(3) 2 .
C5 Tm1 H2B 161.8(3) . .
C1 Tm1 H2B 78.4(4) 2 .
C1 Tm1 H2B 99.9(4) . .
C2 Tm1 H2B 22.8(3) . .
C2 Tm1 H2B 72.5(3) 2 .
Al2 Tm1 H2B 150.6(3) . .
Al1 Tm1 H2B 59.2(3) . .
Al1 Tm1 H2B 70.1(3) 2 .
H1B Tm1 H2B 118.3(5) . .
C4 Al1 C3 118.55(7) . .
C4 Al1 C2 105.69(6) . .
C3 Al1 C2 110.21(8) . .
C4 Al1 C1 108.64(7) . .
C3 Al1 C1 104.84(7) . .
C2 Al1 C1 108.64(5) . .
C4 Al1 Tm1 120.18(5) . .
C3 Al1 Tm1 121.26(5) . .
C2 Al1 Tm1 54.37(3) . .
C1 Al1 Tm1 54.27(4) . .
C6 Al2 C6 119.54(13) 2 .
C6 Al2 C5 108.86(7) 2 .
C6 Al2 C5 105.43(6) . .
C6 Al2 C5 105.44(6) 2 2
C6 Al2 C5 108.86(7) . 2
C5 Al2 C5 108.35(7) . 2
C6 Al2 Tm1 120.23(7) 2 .
C6 Al2 Tm1 120.23(7) . .
C5 Al2 Tm1 54.17(3) . .
C5 Al2 Tm1 54.17(3) 2 .
Al1 C1 Tm1 82.80(5) . .
Al1 C1 H1A 86.8(12) . .
Tm1 C1 H1A 168.2(12) . .
Al1 C1 H1B 124.3(10) . .
Tm1 C1 H1B 80.0(10) . .
H1A C1 H1B 101.5(12) . .
Al1 C1 H1C 124.1(11) . .
Tm1 C1 H1C 85.2(12) . .
H1A C1 H1C 105.3(15) . .
H1B C1 H1C 106.7(13) . .
Al1 C2 Tm1 82.82(4) . .
Al1 C2 H2A 86.1(10) . .
Tm1 C2 H2A 168.8(10) . .
Al1 C2 H2B 126.0(10) . .
Tm1 C2 H2B 79.7(10) . .
H2A C2 H2B 105.3(12) . .
Al1 C2 H2C 121.1(10) . .
Tm1 C2 H2C 83.7(10) . .
H2A C2 H2C 103.9(12) . .
H2B C2 H2C 107.1(12) . .
Al1 C3 H3A 109.5 . .
Al1 C3 H3B 109.5 . .
H3A C3 H3B 109.5 . .
Al1 C3 H3C 109.5 . .
H3A C3 H3C 109.5 . .
H3B C3 H3C 109.5 . .
Al1 C4 H4A 109.5 . .
Al1 C4 H4B 109.5 . .
H4A C4 H4B 109.5 . .
Al1 C4 H4C 109.5 . .
H4A C4 H4C 109.5 . .
H4B C4 H4C 109.5 . .
Al2 C5 Tm1 82.57(4) . .
Al2 C5 H5A 126.4(10) . .
Tm1 C5 H5A 82.4(10) . .
Al2 C5 H5B 85.3(10) . .
Tm1 C5 H5B 167.8(10) . .
H5A C5 H5B 105.4(12) . .
Al2 C5 H5C 125.1(10) . .
Tm1 C5 H5C 84.2(10) . .
H5A C5 H5C 104.0(12) . .
H5B C5 H5C 102.5(12) . .
Al2 C6 H6A 109.5 . .
Al2 C6 H6B 109.5 . .
H6A C6 H6B 109.5 . .
Al2 C6 H6C 109.5 . .
H6A C6 H6C 109.5 . .
H6B C6 H6C 109.5 . .

loop_
_geom_bond_atom_site_label_1
_geom_bond_atom_site_label_2
_geom_bond_distance
_geom_bond_site_symmetry_2
Tm1 C5 2.4767(12) 2
Tm1 C5 2.4767(12) .
Tm1 C1 2.4880(13) 2
Tm1 C1 2.4880(13) .
Tm1 C2 2.4910(12) .
Tm1 C2 2.4910(12) 2
Tm1 Al2 3.0290(6) .
Tm1 Al1 3.0407(5) .
Tm1 Al1 3.0407(5) 2
Tm1 H1B 2.514(17) .
Tm1 H2B 2.511(17) .
Al1 C4 1.9652(15) .
Al1 C3 1.9672(15) .
Al1 C2 2.0825(14) .
Al1 C1 2.0876(14) .
Al2 C6 1.9600(17) 2
Al2 C6 1.9600(17) .
Al2 C5 2.0932(13) .
Al2 C5 2.0932(13) 2
C1 H1A 0.993(13) .
C1 H1B 0.999(13) .
C1 H1C 0.987(13) .
C2 H2A 0.991(12) .
C2 H2B 0.988(12) .
C2 H2C 0.989(12) .
C3 H3A 0.9800 .
C3 H3B 0.9800 .
C3 H3C 0.9800 .
C4 H4A 0.9800 .
C4 H4B 0.9800 .
C4 H4C 0.9800 .
C5 H5A 0.999(12) .
C5 H5B 0.979(12) .
C5 H5C 0.996(12) .
C6 H6A 0.9800 .
C6 H6B 0.9800 .
C6 H6C 0.9800 .

loop_
_geom_torsion_atom_site_label_1
_geom_torsion_atom_site_label_2
_geom_torsion_atom_site_label_3
_geom_torsion_atom_site_label_4
_geom_torsion
_geom_torsion_site_symmetry_1
_geom_torsion_site_symmetry_4
C5 Tm1 Al1 C4 -1.51(7) 2 .
C5 Tm1 Al1 C4 -88.96(7) . .
C1 Tm1 Al1 C4 89.86(7) 2 .
C1 Tm1 Al1 C4 -92.13(8) . .
C2 Tm1 Al1 C4 88.17(7) . .
C2 Tm1 Al1 C4 176.53(7) 2 .
Al2 Tm1 Al1 C4 -37.18(6) . .
Al1 Tm1 Al1 C4 142.82(6) 2 .
C5 Tm1 Al1 C3 176.76(8) 2 .
C5 Tm1 Al1 C3 89.31(9) . .
C1 Tm1 Al1 C3 -91.88(9) 2 .
C1 Tm1 Al1 C3 86.13(9) . .
C2 Tm1 Al1 C3 -93.57(9) . .
C2 Tm1 Al1 C3 -5.21(8) 2 .
Al2 Tm1 Al1 C3 141.09(8) . .
Al1 Tm1 Al1 C3 -38.91(8) 2 .
C5 Tm1 Al1 C2 -89.68(6) 2 .
C5 Tm1 Al1 C2 -177.13(5) . .
C1 Tm1 Al1 C2 1.69(6) 2 .
C1 Tm1 Al1 C2 179.70(7) . .
C2 Tm1 Al1 C2 88.36(7) 2 .
Al2 Tm1 Al1 C2 -125.35(4) . .
Al1 Tm1 Al1 C2 54.65(4) 2 .
C5 Tm1 Al1 C1 90.62(6) 2 .
C5 Tm1 Al1 C1 3.18(6) . .
C1 Tm1 Al1 C1 -178.01(6) 2 .
C2 Tm1 Al1 C1 -179.70(7) . .
C2 Tm1 Al1 C1 -91.34(6) 2 .
Al2 Tm1 Al1 C1 54.96(5) . .
Al1 Tm1 Al1 C1 -125.04(5) 2 .
C5 Tm1 Al2 C6 -87.66(8) 2 2
C5 Tm1 Al2 C6 92.34(8) . 2
C1 Tm1 Al2 C6 -175.53(7) 2 2
C1 Tm1 Al2 C6 4.47(7) . 2
C2 Tm1 Al2 C6 -80.51(8) . 2
C2 Tm1 Al2 C6 99.49(8) 2 2
Al1 Tm1 Al2 C6 -29.43(6) . 2
Al1 Tm1 Al2 C6 150.57(6) 2 2
C5 Tm1 Al2 C6 92.34(8) 2 .
C5 Tm1 Al2 C6 -87.66(8) . .
C1 Tm1 Al2 C6 4.47(7) 2 .
C1 Tm1 Al2 C6 -175.53(7) . .
C2 Tm1 Al2 C6 99.49(8) . .
C2 Tm1 Al2 C6 -80.51(8) 2 .
Al1 Tm1 Al2 C6 150.57(6) . .
Al1 Tm1 Al2 C6 -29.43(6) 2 .
C5 Tm1 Al2 C5 180.0 2 .
C1 Tm1 Al2 C5 92.13(6) 2 .
C1 Tm1 Al2 C5 -87.87(6) . .
C2 Tm1 Al2 C5 -172.85(6) . .
C2 Tm1 Al2 C5 7.15(6) 2 .
Al1 Tm1 Al2 C5 -121.77(5) . .
Al1 Tm1 Al2 C5 58.23(5) 2 .
C5 Tm1 Al2 C5 180.0 . 2
C1 Tm1 Al2 C5 -87.87(6) 2 2
C1 Tm1 Al2 C5 92.13(6) . 2
C2 Tm1 Al2 C5 7.16(6) . 2
C2 Tm1 Al2 C5 -172.85(6) 2 2
Al1 Tm1 Al2 C5 58.23(5) . 2
Al1 Tm1 Al2 C5 -121.77(5) 2 2
C4 Al1 C1 Tm1 114.26(6) . .
C3 Al1 C1 Tm1 -118.07(7) . .
C2 Al1 C1 Tm1 -0.26(6) . .
C5 Tm1 C1 Al1 -91.16(5) 2 .
C5 Tm1 C1 Al1 -177.64(5) . .
C1 Tm1 C1 Al1 45.57(4) 2 .
C2 Tm1 C1 Al1 0.21(4) . .
C2 Tm1 C1 Al1 90.86(5) 2 .
Al2 Tm1 C1 Al1 -134.42(4) . .
Al1 Tm1 C1 Al1 89.72(5) 2 .
C4 Al1 C2 Tm1 -116.17(6) . .
C3 Al1 C2 Tm1 114.61(6) . .
C1 Al1 C2 Tm1 0.26(6) . .
C5 Tm1 C2 Al1 91.85(5) 2 .
C5 Tm1 C2 Al1 23.0(4) . .
C1 Tm1 C2 Al1 -178.82(4) 2 .
C1 Tm1 C2 Al1 -0.21(4) . .
C2 Tm1 C2 Al1 -93.04(5) 2 .
Al2 Tm1 C2 Al1 86.96(5) . .
Al1 Tm1 C2 Al1 -135.83(3) 2 .
C6 Al2 C5 Tm1 -114.18(7) 2 .
C6 Al2 C5 Tm1 116.42(8) . .
C5 Al2 C5 Tm1 0.0 2 .
C5 Tm1 C5 Al2 0.0 2 .
C1 Tm1 C5 Al2 -89.12(5) 2 .
C1 Tm1 C5 Al2 92.22(5) . .
C2 Tm1 C5 Al2 69.0(4) . .
C2 Tm1 C5 Al2 -174.91(4) 2 .
Al1 Tm1 C5 Al2 90.05(4) . .
Al1 Tm1 C5 Al2 -132.08(3) 2 .
